data_2102557
loop_
_publ_author_name
'H\"owing, Jonas'
'Gustafsson, Torbj\"orn'
'Thomas, John O.'

_publ_section_title
;
 Li~3+{\d~}V~6~O~13~: a short-range-ordered lithium insertion mechanism
;
_journal_issue 4
_journal_name_full 'Acta Crystallographica Section B'
_journal_page_first 382
_journal_page_last 387
_journal_paper_doi 10.1107/S0108768104013096
_journal_volume 60
_journal_year 2004
_chemical_formula_moiety 'Li3.25 V6 O13'
_chemical_formula_sum 'Li3.25 O13 V6'
_chemical_formula_weight 536.2
_chemical_name_systematic ?
_space_group_IT_number 12
_symmetry_cell_setting monoclinic
_symmetry_space_group_name_Hall '-C 2y'
_symmetry_space_group_name_H-M 'C 1 2/m 1'
_cell_angle_alpha 90
_cell_angle_beta 100.592(2)
_cell_angle_gamma 90
_cell_formula_units_Z 2
_cell_length_a 11.7236(6)
_cell_length_b 3.9155(2)
_cell_length_c 10.1521(5)
_cell_measurement_reflns_used 594
_cell_measurement_temperature 295
_cell_measurement_theta_max 63.780
_cell_measurement_theta_min 9.189
_cell_volume 458.08(4)
_computing_cell_refinement 'SAINT+ (Bruker 2003)'
_computing_data_collection 'SMART (Bruker 2003)'
_computing_data_reduction 'SAINT+ (Bruker 2003)'
_computing_molecular_graphics 'Diamond Version 2.1c'
_computing_publication_material 'Jana2000 (Petricek and Dusek, 2000)'
_computing_structure_refinement 'Jana2000 (Petricek and Dusek, 2000)'
_diffrn_ambient_temperature 295
_diffrn_detector_area_resol_mean 512*512
_diffrn_measured_fraction_theta_full 0.95
_diffrn_measurement_device_type 'CCD area detector'
_diffrn_measurement_method '\w scans'
_diffrn_radiation_monochromator Si(111)
_diffrn_radiation_source synchrotron
_diffrn_radiation_type synchrotron
_diffrn_radiation_wavelength 0.872
_diffrn_reflns_av_R_equivalents 0.0396
_diffrn_reflns_av_sigmaI/netI 0.0133
_diffrn_reflns_limit_h_max 20
_diffrn_reflns_limit_h_min -15
_diffrn_reflns_limit_k_max 6
_diffrn_reflns_limit_k_min -4
_diffrn_reflns_limit_l_max 14
_diffrn_reflns_limit_l_min -17
_diffrn_reflns_number 5374
_diffrn_reflns_theta_full 47.47
_diffrn_reflns_theta_max 50.62
_diffrn_reflns_theta_min 2.50
_exptl_absorpt_coefficient_mu 10.350
_exptl_absorpt_correction_T_max 1.000
_exptl_absorpt_correction_T_min 1.000
_exptl_absorpt_correction_type empirical
_exptl_absorpt_process_details 'SADABS (Bruker, 2003)'
_exptl_crystal_colour black
_exptl_crystal_density_diffrn 3.8860(3)
_exptl_crystal_description Shard
_exptl_crystal_F_000 503
_exptl_crystal_size_max 0.05
_exptl_crystal_size_mid 0.02
_exptl_crystal_size_min 0.01
_refine_diff_density_max 1.34
_refine_diff_density_min -1.17
_refine_ls_extinction_method none
_refine_ls_goodness_of_fit_ref 3.24
_refine_ls_number_parameters 71
_refine_ls_number_reflns 1365
_refine_ls_R_factor_all 0.0293
_refine_ls_R_factor_gt 0.0293
_refine_ls_shift/su_max 0.0037
_refine_ls_shift/su_mean 0.0003
_refine_ls_structure_factor_coef Fsqd
_refine_ls_weighting_details w=1/\s^2^(I)
_refine_ls_weighting_scheme sigma
_refine_ls_wR_factor_gt 0.0480
_refine_ls_wR_factor_ref 0.0480
_reflns_number_gt 1365
_reflns_number_total 1372
_reflns_threshold_expression I>-15\s(I)
_cod_data_source_file bm5009.cif
_cod_data_source_block Li3+dV6O13
_cod_database_code 2102557

loop_
_symmetry_equiv_pos_site_id
_symmetry_equiv_pos_as_xyz
1 x,y,z
2 -x,y,-z
3 -x,-y,-z
4 x,-y,z
5 1/2+x,1/2+y,z
6 1/2-x,1/2+y,-z
7 1/2-x,1/2-y,-z
8 1/2+x,1/2-y,z

loop_
_atom_site_label
_atom_site_fract_x
_atom_site_fract_y
_atom_site_fract_z
_atom_site_U_iso_or_equiv
_atom_site_adp_type
_atom_site_calc_flag
_atom_site_occupancy
_atom_site_type_symbol
V1 0.34224(3) 0 0.00123(4) 0.00696(6) Uani d 1 V
V2 0.40029(2) 0 0.36658(3) 0.00578(6) Uani d 1 V
V3 0.72165(2) 0 0.36435(3) 0.00548(6) Uani d 1 V
O1 0.17147(11) 0 0.99929(16) 0.0080(3) Uani d 1 O
O2 0.89293(10) 0 0.39131(15) 0.0065(3) Uani d 1 O
O3 0.23889(10) 0 0.40451(15) 0.0063(3) Uani d 1 O
O4 0.5 0 0 0.0088(4) Uani d 1 O
O5 0.37866(12) 0 0.20022(15) 0.0086(3) Uani d 1 O
O6 0.68596(11) 0 0.20038(16) 0.0091(3) Uani d 1 O
O7 0.56898(10) 0 0.41478(15) 0.0066(3) Uani d 1 O
Li1 0.5676(3) 0.5 0.4096(5) 0.0107(8) Uani d 1 Li
Li2 0.5 0.5 0 0.057(5) Uani d 1 Li
Li3 0.868(2) 0 0.197(4) 0.0102 Uiso d 0.1239 Li

loop_
_atom_site_aniso_label
_atom_site_aniso_U_11
_atom_site_aniso_U_22
_atom_site_aniso_U_33
_atom_site_aniso_U_12
_atom_site_aniso_U_13
_atom_site_aniso_U_23
_atom_site_aniso_type_symbol
V1 0.00557(9) 0.00624(7) 0.00892(13) 0 0.00094(7) 0 V
V2 0.00395(8) 0.00612(7) 0.00727(13) 0 0.00099(7) 0 V
V3 0.00416(8) 0.00522(7) 0.00704(12) 0 0.00095(7) 0 V
O1 0.0079(4) 0.0045(3) 0.0114(6) 0 0.0014(4) 0 O
O2 0.0045(4) 0.0041(3) 0.0106(6) 0 0.0009(3) 0 O
O3 0.0048(4) 0.0044(3) 0.0098(6) 0 0.0014(3) 0 O
O4 0.0067(6) 0.0078(4) 0.0120(9) 0 0.0020(5) 0 O
O5 0.0097(4) 0.0083(3) 0.0075(6) 0 0.0009(3) 0 O
O6 0.0094(4) 0.0100(3) 0.0077(6) 0 0.0011(4) 0 O
O7 0.0035(3) 0.0062(3) 0.0103(6) 0 0.0016(3) 0 O
Li1 0.0100(13) 0.0088(9) 0.0138(19) 0 0.0035(11) 0 Li
Li2 0.018(3) 0.0115(19) 0.146(15) 0 0.029(6) 0 Li

loop_
_atom_type_symbol
_atom_type_scat_dispersion_real
_atom_type_scat_dispersion_imag
_atom_type_scat_source
Li 0.000 0.000 'International Tables Vol C Tables  4.2.6.8 and 6.1.1.4'
V 0.356 0.783 'International Tables Vol C Tables  4.2.6.8 and 6.1.1.4'
O 0.018 0.010 'International Tables Vol C Tables  4.2.6.8 and 6.1.1.4'

loop_
_geom_angle_atom_site_label_1
_geom_angle_atom_site_label_2
_geom_angle_atom_site_label_3
_geom_angle_site_symmetry_1
_geom_angle_site_symmetry_3
_geom_angle
_geom_angle_publ_flag
O1 V1 O1 1_554 7_546 85.33(4) no
O1 V1 O1 1_554 7_556 85.33(4) no
O1 V1 O4 1_554 . 179.06(5) no
O1 V1 O5 1_554 . 92.16(6) no
O1 V1 O6 1_554 3_655 90.74(6) no
O1 V1 O1 7_546 1_554 85.33(4) no
O1 V1 O1 7_546 7_556 170.66(6) no
O1 V1 O4 7_546 . 94.67(4) no
O1 V1 O5 7_546 . 90.28(5) no
O1 V1 O6 7_546 3_655 89.95(5) no
O1 V1 O1 7_556 1_554 85.33(4) no
O1 V1 O1 7_556 7_546 170.66(6) no
O1 V1 O4 7_556 . 94.67(4) no
O1 V1 O5 7_556 . 90.28(5) no
O1 V1 O6 7_556 3_655 89.95(5) no
O4 V1 O5 . . 88.78(4) no
O4 V1 O6 . 3_655 88.32(4) no
O5 V1 O6 . 3_655 177.10(6) no
O2 V2 O2 5_445 5_455 163.72(7) no
O2 V2 O3 5_445 . 84.87(4) no
O2 V2 O5 5_445 . 97.29(4) no
O2 V2 O7 5_445 . 91.95(3) no
O2 V2 O7 5_445 3_656 82.75(4) no
O2 V2 O2 5_455 5_445 163.72(7) no
O2 V2 O3 5_455 . 84.87(4) no
O2 V2 O5 5_455 . 97.29(4) no
O2 V2 O7 5_455 . 91.95(3) no
O2 V2 O7 5_455 3_656 82.75(4) no
O3 V2 O5 . . 102.88(6) no
O3 V2 O7 . . 154.80(6) no
O3 V2 O7 . 3_656 77.83(5) no
O5 V2 O7 . . 102.33(7) no
O5 V2 O7 . 3_656 179.29(6) no
O7 V2 O7 . 3_656 76.96(6) no
O7 V2 O7 3_656 . 76.96(6) no
O2 V3 O3 . 5_545 84.83(3) no
O2 V3 O3 . 5_555 84.83(3) no
O2 V3 O3 . 3_656 81.40(5) no
O2 V3 O6 . . 101.75(7) no
O2 V3 O7 . . 157.22(6) no
O3 V3 O3 5_545 5_555 155.76(6) no
O3 V3 O3 5_545 3_656 78.40(4) no
O3 V3 O6 5_545 . 101.77(4) no
O3 V3 O7 5_545 . 90.56(4) no
O3 V3 O3 5_555 5_545 155.76(6) no
O3 V3 O3 5_555 3_656 78.40(4) no
O3 V3 O6 5_555 . 101.77(4) no
O3 V3 O7 5_555 . 90.56(4) no
O3 V3 O3 3_656 5_545 78.40(4) no
O3 V3 O3 3_656 5_555 78.40(4) no
O3 V3 O6 3_656 . 176.85(6) no
O3 V3 O7 3_656 . 75.82(5) no
O6 V3 O7 . . 101.03(6) no
O2 Li1 O2 5_455 7_656 97.8(2) no
O2 Li1 O3 5_455 5_555 173.4(3) no
O2 Li1 O7 5_455 . 90.33(12) no
O2 Li1 O7 5_455 1_565 90.33(12) no
O2 Li1 O2 7_656 5_455 97.8(2) no
O2 Li1 O3 7_656 5_555 88.82(16) no
O2 Li1 O7 7_656 . 88.49(14) no
O2 Li1 O7 7_656 1_565 88.49(14) no
O3 Li1 O7 5_555 . 89.85(12) no
O3 Li1 O7 5_555 1_565 89.85(12) no
O7 Li1 O7 . 1_565 177.0(3) no
O7 Li1 O7 1_565 . 177.0(3) no
O1 Li2 O1 5_554 7_556 180 no
O1 Li2 O4 5_554 . 90 no
O1 Li2 O4 5_554 1_565 90 no
O1 Li2 O1 7_556 5_554 180 no
O1 Li2 O4 7_556 . 90 no
O1 Li2 O4 7_556 1_565 90 no
O4 Li2 O4 . 1_565 180 no
O4 Li2 O4 1_565 . 180 no
O1 Li3 O2 3_656 . 174.9(18) no
O1 Li3 O5 3_656 5_545 91.1(10) no
O1 Li3 O5 3_656 5_555 91.1(10) no
O1 Li3 O6 3_656 . 88.0(11) no
O2 Li3 O5 . 5_545 89.2(10) no
O2 Li3 O5 . 5_555 89.2(10) no
O2 Li3 O6 . . 86.9(14) no
O5 Li3 O5 5_545 5_555 173.0(16) no
O5 Li3 O6 5_545 . 93.3(9) no
O5 Li3 O5 5_555 5_545 173.0(16) no
O5 Li3 O6 5_555 . 93.3(9) no

loop_
_geom_bond_atom_site_label_1
_geom_bond_atom_site_label_2
_geom_bond_site_symmetry_2
_geom_bond_distance
_geom_bond_publ_flag
V1 O1 1_554 1.9980(10) yes
V1 O1 7_546 1.96430(10) yes
V1 O1 7_556 1.96430(10) yes
V1 O4 . 1.8518(3) yes
V1 O5 . 1.986(2) yes
V1 O6 3_655 2.012(2) yes
V2 O2 5_445 1.9777(2) yes
V2 O2 5_455 1.9777(2) yes
V2 O3 . 1.9990(10) yes
V2 O5 . 1.661(2) yes
V2 O7 . 1.9480(10) yes
V2 O7 3_656 2.182(2) yes
V3 O2 . 1.9760(10) yes
V3 O3 5_545 2.0024(3) yes
V3 O3 5_555 2.0024(3) yes
V3 O3 3_656 2.306(2) yes
V3 O6 . 1.640(2) yes
V3 O7 . 1.9490(10) yes
Li1 O2 5_455 2.022(4) yes
Li1 O2 7_656 1.988(5) yes
Li1 O3 5_555 2.018(4) yes
Li1 O7 . 1.95840(10) yes
Li1 O7 1_565 1.95840(10) yes
Li2 O1 5_554 2.0110(10) yes
Li2 O1 7_556 2.0110(10) yes
Li2 O4 . 1.9577 yes
Li2 O4 1_565 1.9577 yes
Li3 O1 3_656 1.96(3) yes
Li3 O2 . 1.94(4) yes
Li3 O5 5_545 1.961(2) yes
Li3 O5 5_555 1.961(2) yes
Li3 O6 . 2.14(3) yes
